data_4308858
loop_
_publ_author_name
'Michel Guerro'
'Thierry Roisnel'
'Pascal Pellon'
'Dominique Lorcy'

_publ_section_title
;
Redox-Active Dithiafulvenyldiphenylphosphine as a Mono- or Bidentate
Ligand: Intramolecular Coupling Reaction in the Coordination Sphere of a
Metal Carbonyl Fragment
;
_journal_name_full 'Inorganic Chemistry'
_journal_page_first 3347
_journal_page_last 3355
_journal_paper_doi 10.1021/ic0501465
_journal_volume 44
_journal_year 2005
_chemical_compound_source 'synthesis as described'
_chemical_formula_moiety 'C40 H32 O4 P2 S4 W1'
_chemical_formula_sum 'C40 H32 O4 P2 S4 W'
_chemical_formula_weight 950.69
_chemical_name_systematic
;
 ?
;
_space_group_IT_number 2
_symmetry_cell_setting triclinic
_symmetry_Int_Tables_number 2
_symmetry_space_group_name_Hall '-P 1'
_symmetry_space_group_name_H-M 'P -1'
_atom_sites_solution_hydrogens geom
_atom_sites_solution_primary direct
_atom_sites_solution_secondary difmap
_audit_conform_dict_location ftp://ftp.iucr.org/pub/cif_core.dic
_audit_conform_dict_name cif_core.dic
_audit_conform_dict_version 2.2
_audit_creation_date 2004-12-07T16:31:05-00:00
_audit_creation_method 'WinGX routine CIF_UPDATE'
_cell_angle_alpha 82.590(5)
_cell_angle_beta 88.004(5)
_cell_angle_gamma 70.538(5)
_cell_formula_units_Z 2
_cell_length_a 11.581(5)
_cell_length_b 11.885(5)
_cell_length_c 15.169(5)
_cell_measurement_reflns_used 32384
_cell_measurement_temperature 293(2)
_cell_measurement_theta_max 26.373
_cell_measurement_theta_min 2.396
_cell_measurement_wavelength 0.71073
_cell_volume 1952.1(13)
_computing_cell_refinement 'Dirax/lsq (Duisenberg & Schreurs, 1989-2000)'
_computing_data_collection 'Collect (Nonius BV, 1997-2000)'
_computing_data_reduction 'EvalCCD (Duisenberg & Schreurs 1990-2000)'
_computing_molecular_graphics 'Ortep-3 for Windows (Farrugia, 1997)'
_computing_publication_material 'WinGX publication routines (Farrugia, 1999)'
_computing_structure_refinement 'SHELXL-97 (Sheldrick, 1997)'
_computing_structure_solution 'SIR97 (Altomare, 1999)'
_diffrn_ambient_temperature 293(2)
_diffrn_detector 'CCD plate'
_diffrn_measured_fraction_theta_full 0.971
_diffrn_measured_fraction_theta_max 0.971
_diffrn_measurement_device '95mm CCD camera on \k-goniostat'
_diffrn_measurement_device_type KappaCCD
_diffrn_measurement_method 'CCD rotation images, thick slices'
_diffrn_orient_matrix_type 'by Nonius Collect from scalepack cell'
_diffrn_orient_matrix_UB_11 -0.339965E-1
_diffrn_orient_matrix_UB_12 -0.425543E-1
_diffrn_orient_matrix_UB_13 -0.396421E-1
_diffrn_orient_matrix_UB_21 -0.12242E-1
_diffrn_orient_matrix_UB_22 -0.544415E-1
_diffrn_orient_matrix_UB_23 0.528126E-1
_diffrn_orient_matrix_UB_31 -0.841538E-1
_diffrn_orient_matrix_UB_32 0.575783E-1
_diffrn_orient_matrix_UB_33 0.77021E-2
_diffrn_radiation_monochromator graphite
_diffrn_radiation_probe x-ray
_diffrn_radiation_type MoK\a
_diffrn_radiation_wavelength 0.71069
_diffrn_reflns_av_R_equivalents 0.1161
_diffrn_reflns_av_unetI/netI 0.1272
_diffrn_reflns_limit_h_max 16
_diffrn_reflns_limit_h_min -16
_diffrn_reflns_limit_k_max 16
_diffrn_reflns_limit_k_min -16
_diffrn_reflns_limit_l_max 21
_diffrn_reflns_limit_l_min -21
_diffrn_reflns_number 49686
_diffrn_reflns_theta_full 29.99
_diffrn_reflns_theta_max 29.99
_diffrn_reflns_theta_min 2.64
_diffrn_source 'Enraf Nonius FR590'
_exptl_absorpt_coefficient_mu 3.295
_exptl_absorpt_correction_T_max 0.825
_exptl_absorpt_correction_T_min 0.095
_exptl_absorpt_correction_type sphere
_exptl_absorpt_process_details
;
  [Sheldrick, G.M. (2002). SADABS Bruker AXS Inc., Madison, Wisconsin, USA]
;
_exptl_crystal_colour orange
_exptl_crystal_density_diffrn 1.617
_exptl_crystal_density_method 'not measured'
_exptl_crystal_description prism
_exptl_crystal_F_000 944
_exptl_crystal_size_max 0.95
_exptl_crystal_size_mid 0.35
_exptl_crystal_size_min 0.06
_refine_diff_density_max 1.281
_refine_diff_density_min -1.423
_refine_diff_density_rms 0.166
_refine_ls_extinction_method none
_refine_ls_goodness_of_fit_ref 1.021
_refine_ls_hydrogen_treatment constr
_refine_ls_matrix_type full
_refine_ls_number_parameters 460
_refine_ls_number_reflns 11058
_refine_ls_number_restraints 0
_refine_ls_restrained_S_all 1.021
_refine_ls_R_factor_all 0.1345
_refine_ls_R_factor_gt 0.0488
_refine_ls_shift/su_max 0
_refine_ls_shift/su_mean 0
_refine_ls_structure_factor_coef Fsqd
_refine_ls_weighting_details 'calc w=1/[\s^2^(Fo^2^)+(0.0308P)^2^+4.2778P] where P=(Fo^2^+2Fc^2^)/3'
_refine_ls_weighting_scheme calc
_refine_ls_wR_factor_gt 0.0864
_refine_ls_wR_factor_ref 0.1107
_reflns_number_gt 6296
_reflns_number_total 11058
_reflns_threshold_expression >2sigma(I)
_cod_data_source_file ic0501465si20050128_123403.cif
_cod_data_source_block 996
_cod_original_sg_symbol_Hall 'P -1'
_cod_database_code 4308858

loop_
_symmetry_equiv_pos_as_xyz
'x, y, z'
'-x, -y, -z'

loop_
_atom_site_label
_atom_site_type_symbol
_atom_site_fract_x
_atom_site_fract_y
_atom_site_fract_z
_atom_site_U_iso_or_equiv
_atom_site_adp_type
_atom_site_occupancy
_atom_site_symmetry_multiplicity
_atom_site_calc_flag
_atom_site_refinement_flags
_atom_site_disorder_assembly
_atom_site_disorder_group
W1 W 0.33353(2) 0.07528(2) 0.271567(16) 0.03496(8) Uani 1 1 d . . .
P1 P 0.17152(12) 0.27309(12) 0.27732(8) 0.0269(3) Uani 1 1 d . . .
P2 P 0.45047(12) 0.21496(12) 0.22158(9) 0.0311(3) Uani 1 1 d . . .
S1 S 0.00872(13) 0.56762(13) 0.24254(10) 0.0372(3) Uani 1 1 d . . .
S2 S 0.22598(13) 0.62364(13) 0.18765(10) 0.0398(3) Uani 1 1 d . . .
S3 S 0.35354(13) 0.53239(15) 0.37352(10) 0.0414(4) Uani 1 1 d . . .
S4 S 0.58627(13) 0.40996(14) 0.29516(11) 0.0435(4) Uani 1 1 d . . .
C1 C 0.2311(6) -0.0263(6) 0.3115(5) 0.0529(18) Uani 1 1 d . . .
O1 O 0.1725(5) -0.0843(5) 0.3368(4) 0.0849(18) Uani 1 1 d . . .
C2 C 0.2831(6) 0.0636(6) 0.1473(5) 0.0506(16) Uani 1 1 d . . .
O2 O 0.2506(5) 0.0543(5) 0.0785(4) 0.0787(16) Uani 1 1 d . . .
C3 C 0.4823(6) -0.0694(6) 0.2692(4) 0.0518(17) Uani 1 1 d . . .
O3 O 0.5701(5) -0.1513(5) 0.2684(4) 0.0802(17) Uani 1 1 d . . .
C4 C 0.3650(6) 0.0857(6) 0.4003(5) 0.0569(19) Uani 1 1 d . . .
O4 O 0.3740(5) 0.0917(7) 0.4744(4) 0.107(3) Uani 1 1 d . . .
C101 C 0.0537(5) 0.3163(4) 0.1904(3) 0.0294(11) Uani 1 1 d . . .
C102 C 0.0934(5) 0.3296(5) 0.1031(3) 0.0370(13) Uani 1 1 d . . .
H102 H 0.176 0.3166 0.0919 0.044 Uiso 1 1 calc R . .
C103 C 0.0117(7) 0.3616(6) 0.0337(4) 0.0549(18) Uani 1 1 d . . .
H103 H 0.039 0.3715 -0.0243 0.066 Uiso 1 1 calc R . .
C104 C -0.1089(7) 0.3790(7) 0.0490(4) 0.062(2) Uani 1 1 d . . .
H104 H -0.1636 0.3996 0.0014 0.075 Uiso 1 1 calc R . .
C105 C -0.1508(6) 0.3665(6) 0.1339(4) 0.0538(17) Uani 1 1 d . . .
H105 H -0.2336 0.3801 0.1443 0.065 Uiso 1 1 calc R . .
C106 C -0.0685(5) 0.3335(6) 0.2041(4) 0.0414(14) Uani 1 1 d . . .
H106 H -0.0964 0.3227 0.2617 0.05 Uiso 1 1 calc R . .
C111 C 0.0902(5) 0.2840(5) 0.3831(3) 0.0291(11) Uani 1 1 d . . .
C112 C 0.0208(5) 0.2091(6) 0.4069(4) 0.0430(14) Uani 1 1 d . . .
H112 H 0.0108 0.1601 0.3668 0.052 Uiso 1 1 calc R . .
C113 C -0.0336(6) 0.2069(6) 0.4897(4) 0.0537(17) Uani 1 1 d . . .
H113 H -0.083 0.1595 0.5036 0.064 Uiso 1 1 calc R . .
C114 C -0.0151(6) 0.2736(6) 0.5509(4) 0.0537(18) Uani 1 1 d . . .
H114 H -0.0498 0.2705 0.607 0.064 Uiso 1 1 calc R . .
C115 C 0.0555(7) 0.3455(7) 0.5286(4) 0.0564(18) Uani 1 1 d . . .
H115 H 0.0685 0.391 0.5703 0.068 Uiso 1 1 calc R . .
C116 C 0.1081(5) 0.3520(6) 0.4448(4) 0.0458(15) Uani 1 1 d . . .
H116 H 0.155 0.4018 0.4308 0.055 Uiso 1 1 calc R . .
C131 C 0.2386(4) 0.3940(5) 0.2619(3) 0.0266(11) Uani 1 1 d . . .
C132 C 0.1682(5) 0.5109(5) 0.2339(3) 0.0294(11) Uani 1 1 d . . .
C133 C -0.0147(6) 0.7119(6) 0.1848(4) 0.0455(15) Uani 1 1 d . . .
C134 C -0.1461(6) 0.7889(6) 0.1703(5) 0.068(2) Uani 1 1 d . . .
H13A H -0.198 0.7459 0.1969 0.102 Uiso 1 1 calc R . .
H13B H -0.1632 0.8088 0.1076 0.102 Uiso 1 1 calc R . .
H13C H -0.1612 0.8614 0.197 0.102 Uiso 1 1 calc R . .
C135 C 0.0862(6) 0.7349(5) 0.1588(4) 0.0434(15) Uani 1 1 d . . .
C136 C 0.0942(8) 0.8503(6) 0.1074(6) 0.075(2) Uani 1 1 d . . .
H13D H 0.1786 0.8429 0.0977 0.113 Uiso 1 1 calc R . .
H13E H 0.0562 0.9161 0.1409 0.113 Uiso 1 1 calc R . .
H13F H 0.0528 0.8648 0.0512 0.113 Uiso 1 1 calc R . .
C201 C 0.4556(5) 0.2558(5) 0.1015(4) 0.0351(13) Uani 1 1 d . . .
C202 C 0.4260(6) 0.3738(5) 0.0628(4) 0.0461(15) Uani 1 1 d . . .
H202 H 0.404 0.4357 0.0984 0.055 Uiso 1 1 calc R . .
C203 C 0.4289(7) 0.4006(6) -0.0295(4) 0.063(2) Uani 1 1 d . . .
H203 H 0.4089 0.4801 -0.0552 0.075 Uiso 1 1 calc R . .
C204 C 0.4613(8) 0.3095(7) -0.0824(5) 0.068(2) Uani 1 1 d . . .
H204 H 0.4622 0.3274 -0.1438 0.081 Uiso 1 1 calc R . .
C205 C 0.4918(9) 0.1940(7) -0.0448(5) 0.078(3) Uani 1 1 d . . .
H205 H 0.5153 0.1326 -0.0808 0.094 Uiso 1 1 calc R . .
C206 C 0.4888(7) 0.1656(6) 0.0464(4) 0.061(2) Uani 1 1 d . . .
H206 H 0.5091 0.0856 0.071 0.073 Uiso 1 1 calc R . .
C211 C 0.6118(5) 0.1560(5) 0.2553(4) 0.0450(15) Uani 1 1 d . . .
C212 C 0.6426(7) 0.1042(7) 0.3422(6) 0.075(2) Uani 1 1 d . . .
H212 H 0.5808 0.1063 0.3834 0.09 Uiso 1 1 calc R . .
C213 C 0.7627(9) 0.0500(9) 0.3684(8) 0.103(4) Uani 1 1 d . . .
H213 H 0.7823 0.0191 0.4275 0.124 Uiso 1 1 calc R . .
C214 C 0.8533(8) 0.0417(8) 0.3069(10) 0.103(4) Uani 1 1 d . . .
H214 H 0.9344 0.0001 0.3235 0.124 Uiso 1 1 calc R . .
C215 C 0.8267(7) 0.0923(8) 0.2239(8) 0.089(3) Uani 1 1 d . . .
H215 H 0.8899 0.0898 0.1839 0.106 Uiso 1 1 calc R . .
C216 C 0.7055(6) 0.1495(6) 0.1952(6) 0.062(2) Uani 1 1 d . . .
H216 H 0.6881 0.1828 0.1363 0.074 Uiso 1 1 calc R . .
C231 C 0.3736(4) 0.3570(5) 0.2658(3) 0.0290(11) Uani 1 1 d . . .
C232 C 0.4314(4) 0.4215(5) 0.3059(3) 0.0294(11) Uani 1 1 d . . .
C233 C 0.4753(5) 0.5821(5) 0.3936(4) 0.0376(13) Uani 1 1 d . . .
C234 C 0.4461(6) 0.6859(5) 0.4470(4) 0.0510(16) Uani 1 1 d . . .
H23A H 0.3616 0.7086 0.4641 0.077 Uiso 1 1 calc R . .
H23B H 0.4609 0.7528 0.4118 0.077 Uiso 1 1 calc R . .
H23C H 0.4971 0.6626 0.4993 0.077 Uiso 1 1 calc R . .
C235 C 0.5819(5) 0.5246(5) 0.3580(4) 0.0392(13) Uani 1 1 d . . .
C236 C 0.7013(6) 0.5473(6) 0.3652(5) 0.0594(19) Uani 1 1 d . . .
H23D H 0.7632 0.4927 0.3329 0.089 Uiso 1 1 calc R . .
H23E H 0.7253 0.5351 0.4266 0.089 Uiso 1 1 calc R . .
H23F H 0.6916 0.6286 0.3407 0.089 Uiso 1 1 calc R . .

loop_
_atom_site_aniso_label
_atom_site_aniso_U_11
_atom_site_aniso_U_22
_atom_site_aniso_U_33
_atom_site_aniso_U_23
_atom_site_aniso_U_13
_atom_site_aniso_U_12
W1 0.02857(13) 0.03035(12) 0.04268(14) 0.00233(9) 0.00470(9) -0.00840(9)
P1 0.0225(7) 0.0323(7) 0.0256(7) -0.0025(5) 0.0017(5) -0.0094(6)
P2 0.0237(7) 0.0304(7) 0.0378(8) -0.0048(6) 0.0046(6) -0.0074(6)
S1 0.0268(7) 0.0341(7) 0.0493(9) -0.0092(6) 0.0047(6) -0.0072(6)
S2 0.0360(8) 0.0358(8) 0.0493(9) -0.0002(6) -0.0018(6) -0.0161(6)
S3 0.0297(8) 0.0555(9) 0.0424(8) -0.0236(7) 0.0023(6) -0.0123(7)
S4 0.0298(8) 0.0523(9) 0.0569(10) -0.0237(8) 0.0097(7) -0.0197(7)
C1 0.032(3) 0.036(3) 0.076(5) 0.014(3) 0.007(3) -0.002(3)
O1 0.059(3) 0.055(3) 0.137(5) 0.018(3) 0.020(3) -0.027(3)
C2 0.042(4) 0.038(4) 0.071(5) -0.010(3) 0.005(3) -0.012(3)
O2 0.098(4) 0.068(4) 0.075(4) -0.029(3) -0.019(3) -0.024(3)
C3 0.029(3) 0.056(4) 0.063(4) 0.000(3) 0.011(3) -0.008(3)
O3 0.052(3) 0.055(3) 0.111(5) -0.007(3) 0.016(3) 0.009(3)
C4 0.033(4) 0.066(5) 0.054(4) 0.009(3) 0.001(3) 0.002(3)
O4 0.071(4) 0.182(7) 0.038(3) 0.001(4) -0.010(3) -0.005(4)
C101 0.033(3) 0.028(3) 0.026(3) -0.003(2) -0.003(2) -0.009(2)
C102 0.034(3) 0.042(3) 0.033(3) -0.008(2) 0.002(2) -0.009(3)
C103 0.063(5) 0.068(5) 0.034(3) -0.011(3) -0.002(3) -0.020(4)
C104 0.060(5) 0.079(5) 0.043(4) -0.007(4) -0.022(3) -0.015(4)
C105 0.033(3) 0.077(5) 0.052(4) -0.008(3) -0.007(3) -0.019(3)
C106 0.030(3) 0.055(4) 0.040(3) 0.000(3) -0.001(2) -0.015(3)
C111 0.026(3) 0.039(3) 0.024(3) -0.004(2) 0.002(2) -0.012(2)
C112 0.041(3) 0.056(4) 0.038(3) -0.004(3) 0.004(3) -0.025(3)
C113 0.051(4) 0.070(5) 0.045(4) -0.004(3) 0.018(3) -0.030(4)
C114 0.060(4) 0.063(4) 0.035(3) -0.009(3) 0.020(3) -0.018(4)
C115 0.070(5) 0.073(5) 0.035(3) -0.024(3) 0.013(3) -0.032(4)
C116 0.043(4) 0.063(4) 0.038(3) -0.010(3) 0.008(3) -0.025(3)
C131 0.024(3) 0.035(3) 0.023(3) -0.006(2) 0.002(2) -0.013(2)
C132 0.031(3) 0.032(3) 0.028(3) -0.009(2) 0.002(2) -0.013(2)
C133 0.037(3) 0.048(4) 0.043(4) -0.011(3) -0.002(3) -0.002(3)
C134 0.050(4) 0.035(4) 0.102(6) -0.008(4) -0.006(4) 0.009(3)
C135 0.051(4) 0.027(3) 0.052(4) -0.006(3) -0.002(3) -0.011(3)
C136 0.085(6) 0.030(4) 0.103(6) 0.010(4) 0.002(5) -0.015(4)
C201 0.029(3) 0.037(3) 0.042(3) -0.008(2) 0.012(2) -0.014(2)
C202 0.054(4) 0.040(3) 0.043(4) -0.010(3) 0.013(3) -0.013(3)
C203 0.075(5) 0.052(4) 0.047(4) 0.011(3) 0.008(3) -0.008(4)
C204 0.092(6) 0.072(5) 0.040(4) -0.011(4) 0.015(4) -0.029(5)
C205 0.126(8) 0.065(5) 0.052(5) -0.027(4) 0.033(5) -0.038(5)
C206 0.090(6) 0.042(4) 0.054(4) -0.013(3) 0.022(4) -0.025(4)
C211 0.031(3) 0.035(3) 0.068(4) -0.006(3) -0.003(3) -0.009(3)
C212 0.047(4) 0.082(6) 0.092(6) 0.031(5) -0.028(4) -0.030(4)
C213 0.070(6) 0.093(7) 0.144(9) 0.044(6) -0.056(6) -0.041(6)
C214 0.044(5) 0.044(5) 0.221(13) -0.007(6) -0.043(7) -0.013(4)
C215 0.028(4) 0.064(5) 0.182(10) -0.058(6) 0.022(5) -0.011(4)
C216 0.029(4) 0.058(4) 0.101(6) -0.031(4) 0.014(4) -0.011(3)
C231 0.023(3) 0.038(3) 0.026(3) 0.000(2) 0.000(2) -0.011(2)
C232 0.020(3) 0.041(3) 0.027(3) -0.007(2) -0.001(2) -0.008(2)
C233 0.036(3) 0.039(3) 0.036(3) -0.005(2) -0.006(2) -0.010(3)
C234 0.059(4) 0.039(3) 0.056(4) -0.017(3) -0.010(3) -0.012(3)
C235 0.041(3) 0.035(3) 0.046(3) -0.009(3) -0.008(3) -0.017(3)
C236 0.039(4) 0.056(4) 0.096(6) -0.027(4) -0.003(4) -0.025(3)

loop_
_atom_type_symbol
_atom_type_description
_atom_type_scat_dispersion_real
_atom_type_scat_dispersion_imag
_atom_type_scat_source
C C 0.0033 0.0016 'International Tables Vol C Tables 4.2.6.8 and 6.1.1.4'
H H 0 0 'International Tables Vol C Tables 4.2.6.8 and 6.1.1.4'
O O 0.0106 0.006 'International Tables Vol C Tables 4.2.6.8 and 6.1.1.4'
P P 0.1023 0.0942 'International Tables Vol C Tables 4.2.6.8 and 6.1.1.4'
S S 0.1246 0.1234 'International Tables Vol C Tables 4.2.6.8 and 6.1.1.4'
W W -0.849 6.8722 'International Tables Vol C Tables 4.2.6.8 and 6.1.1.4'

loop_
_geom_angle_atom_site_label_1
_geom_angle_atom_site_label_2
_geom_angle_atom_site_label_3
_geom_angle
_geom_angle_site_symmetry_1
_geom_angle_site_symmetry_3
_geom_angle_publ_flag
C1 W1 C3 91.4(3) . . ?
C1 W1 C4 89.4(3) . . ?
C3 W1 C4 91.6(3) . . ?
C1 W1 C2 84.9(3) . . ?
C3 W1 C2 92.0(3) . . ?
C4 W1 C2 173.4(3) . . ?
C1 W1 P1 97.07(18) . . ?
C3 W1 P1 170.8(2) . . ?
C4 W1 P1 84.83(18) . . ?
C2 W1 P1 92.48(18) . . ?
C1 W1 P2 176.29(17) . . ?
C3 W1 P2 92.34(19) . . ?
C4 W1 P2 90.4(2) . . ?
C2 W1 P2 94.99(19) . . ?
P1 W1 P2 79.23(6) . . ?
C101 P1 C111 106.2(2) . . ?
C101 P1 C131 104.1(2) . . ?
C111 P1 C131 107.2(2) . . ?
C101 P1 W1 115.44(17) . . ?
C111 P1 W1 113.01(17) . . ?
C131 P1 W1 110.21(17) . . ?
C231 P2 C201 105.0(2) . . ?
C231 P2 C211 110.4(3) . . ?
C201 P2 C211 103.7(3) . . ?
C231 P2 W1 107.70(17) . . ?
C201 P2 W1 115.84(19) . . ?
C211 P2 W1 113.8(2) . . ?
C132 S1 C133 98.1(3) . . ?
C135 S2 C132 97.6(3) . . ?
C233 S3 C232 98.0(3) . . ?
C235 S4 C232 97.4(3) . . ?
O1 C1 W1 178.2(7) . . ?
O2 C2 W1 176.7(6) . . ?
O3 C3 W1 178.2(7) . . ?
O4 C4 W1 174.9(6) . . ?
C106 C101 C102 118.0(5) . . ?
C106 C101 P1 125.6(4) . . ?
C102 C101 P1 116.4(4) . . ?
C103 C102 C101 120.6(5) . . ?
C104 C103 C102 120.3(6) . . ?
C103 C104 C105 120.6(6) . . ?
C104 C105 C106 119.2(6) . . ?
C101 C106 C105 121.3(5) . . ?
C116 C111 C112 118.6(5) . . ?
C116 C111 P1 122.0(4) . . ?
C112 C111 P1 118.8(4) . . ?
C113 C112 C111 120.8(6) . . ?
C114 C113 C112 120.4(6) . . ?
C113 C114 C115 119.0(6) . . ?
C114 C115 C116 121.6(6) . . ?
C111 C116 C115 119.5(6) . . ?
C132 C131 C231 121.4(5) . . ?
C132 C131 P1 121.1(4) . . ?
C231 C131 P1 116.7(4) . . ?
C131 C132 S1 124.4(4) . . ?
C131 C132 S2 124.7(4) . . ?
S1 C132 S2 110.8(3) . . ?
C135 C133 C134 129.7(6) . . ?
C135 C133 S1 115.2(5) . . ?
C134 C133 S1 115.1(5) . . ?
C133 C135 C136 126.8(6) . . ?
C133 C135 S2 117.6(5) . . ?
C136 C135 S2 115.6(5) . . ?
C202 C201 C206 118.3(6) . . ?
C202 C201 P2 122.4(4) . . ?
C206 C201 P2 119.2(4) . . ?
C201 C202 C203 120.2(6) . . ?
C204 C203 C202 120.1(6) . . ?
C205 C204 C203 119.8(7) . . ?
C204 C205 C206 121.0(7) . . ?
C205 C206 C201 120.5(6) . . ?
C216 C211 C212 118.1(6) . . ?
C216 C211 P2 122.3(5) . . ?
C212 C211 P2 119.2(5) . . ?
C213 C212 C211 121.1(8) . . ?
C214 C213 C212 119.5(10) . . ?
C215 C214 C213 120.5(8) . . ?
C214 C215 C216 121.3(9) . . ?
C211 C216 C215 119.3(8) . . ?
C232 C231 C131 121.2(5) . . ?
C232 C231 P2 125.2(4) . . ?
C131 C231 P2 113.4(4) . . ?
C231 C232 S4 126.3(4) . . ?
C231 C232 S3 122.5(4) . . ?
S4 C232 S3 111.2(3) . . ?
C235 C233 C234 128.0(6) . . ?
C235 C233 S3 115.9(5) . . ?
C234 C233 S3 116.1(4) . . ?
C233 C235 C236 127.2(6) . . ?
C233 C235 S4 117.5(5) . . ?
C236 C235 S4 115.3(4) . . ?

loop_
_geom_bond_atom_site_label_1
_geom_bond_atom_site_label_2
_geom_bond_distance
_geom_bond_site_symmetry_2
_geom_bond_publ_flag
W1 C1 1.986(7) . ?
W1 C3 1.991(6) . ?
W1 C4 2.026(8) . ?
W1 C2 2.028(8) . ?
W1 P1 2.4814(16) . ?
W1 P2 2.5033(16) . ?
P1 C101 1.829(5) . ?
P1 C111 1.829(5) . ?
P1 C131 1.835(5) . ?
P2 C231 1.828(5) . ?
P2 C201 1.828(6) . ?
P2 C211 1.829(6) . ?
S1 C132 1.749(5) . ?
S1 C133 1.761(7) . ?
S2 C135 1.742(6) . ?
S2 C132 1.749(5) . ?
S3 C233 1.749(6) . ?
S3 C232 1.759(5) . ?
S4 C235 1.748(6) . ?
S4 C232 1.755(5) . ?
C1 O1 1.144(7) . ?
C2 O2 1.152(8) . ?
C3 O3 1.150(7) . ?
C4 O4 1.146(8) . ?
C101 C106 1.373(7) . ?
C101 C102 1.393(7) . ?
C102 C103 1.369(8) . ?
C103 C104 1.359(10) . ?
C104 C105 1.367(9) . ?
C105 C106 1.381(8) . ?
C111 C116 1.375(8) . ?
C111 C112 1.395(8) . ?
C112 C113 1.386(8) . ?
C113 C114 1.361(9) . ?
C114 C115 1.373(9) . ?
C115 C116 1.394(8) . ?
C131 C132 1.376(7) . ?
C131 C231 1.477(7) . ?
C133 C135 1.323(9) . ?
C133 C134 1.498(8) . ?
C135 C136 1.516(8) . ?
C201 C202 1.382(8) . ?
C201 C206 1.389(8) . ?
C202 C203 1.398(8) . ?
C203 C204 1.374(10) . ?
C204 C205 1.350(10) . ?
C205 C206 1.383(9) . ?
C211 C216 1.382(9) . ?
C211 C212 1.385(9) . ?
C212 C213 1.373(11) . ?
C213 C214 1.366(14) . ?
C214 C215 1.323(14) . ?
C215 C216 1.397(10) . ?
C231 C232 1.378(7) . ?
C233 C235 1.329(8) . ?
C233 C234 1.502(8) . ?
C235 C236 1.505(8) . ?

loop_
_geom_torsion_atom_site_label_1
_geom_torsion_atom_site_label_2
_geom_torsion_atom_site_label_3
_geom_torsion_atom_site_label_4
_geom_torsion
_geom_torsion_site_symmetry_1
_geom_torsion_site_symmetry_2
_geom_torsion_site_symmetry_3
_geom_torsion_site_symmetry_4
_geom_torsion_publ_flag
C1 W1 P1 C101 -72.0(3) . . . . ?
C3 W1 P1 C101 131.9(12) . . . . ?
C4 W1 P1 C101 -160.7(3) . . . . ?
C2 W1 P1 C101 13.2(3) . . . . ?
P2 W1 P1 C101 107.85(19) . . . . ?
C1 W1 P1 C111 50.6(3) . . . . ?
C3 W1 P1 C111 -105.6(12) . . . . ?
C4 W1 P1 C111 -38.2(3) . . . . ?
C2 W1 P1 C111 135.8(3) . . . . ?
P2 W1 P1 C111 -129.63(19) . . . . ?
C1 W1 P1 C131 170.4(3) . . . . ?
C3 W1 P1 C131 14.3(12) . . . . ?
C4 W1 P1 C131 81.7(3) . . . . ?
C2 W1 P1 C131 -104.4(2) . . . . ?
P2 W1 P1 C131 -9.75(17) . . . . ?
C1 W1 P2 C231 27(3) . . . . ?
C3 W1 P2 C231 -151.7(3) . . . . ?
C4 W1 P2 C231 -60.1(2) . . . . ?
C2 W1 P2 C231 116.1(2) . . . . ?
P1 W1 P2 C231 24.51(17) . . . . ?
C1 W1 P2 C201 -90(3) . . . . ?
C3 W1 P2 C201 91.1(3) . . . . ?
C4 W1 P2 C201 -177.3(3) . . . . ?
C2 W1 P2 C201 -1.0(3) . . . . ?
P1 W1 P2 C201 -92.6(2) . . . . ?
C1 W1 P2 C211 150(3) . . . . ?
C3 W1 P2 C211 -29.0(3) . . . . ?
C4 W1 P2 C211 62.6(3) . . . . ?
C2 W1 P2 C211 -121.2(3) . . . . ?
P1 W1 P2 C211 147.2(2) . . . . ?
C3 W1 C1 O1 96(17) . . . . ?
C4 W1 C1 O1 5(17) . . . . ?
C2 W1 C1 O1 -172(17) . . . . ?
P1 W1 C1 O1 -80(17) . . . . ?
P2 W1 C1 O1 -83(18) . . . . ?
C1 W1 C2 O2 8(10) . . . . ?
C3 W1 C2 O2 99(10) . . . . ?
C4 W1 C2 O2 -23(12) . . . . ?
P1 W1 C2 O2 -89(10) . . . . ?
P2 W1 C2 O2 -168(10) . . . . ?
C1 W1 C3 O3 -15E1(2) . . . . ?
C4 W1 C3 O3 -6E1(2) . . . . ?
C2 W1 C3 O3 13E1(2) . . . . ?
P1 W1 C3 O3 1E1(2) . . . . ?
P2 W1 C3 O3 3E1(2) . . . . ?
C1 W1 C4 O4 -36(8) . . . . ?
C3 W1 C4 O4 -127(8) . . . . ?
C2 W1 C4 O4 -5(9) . . . . ?
P1 W1 C4 O4 61(8) . . . . ?
P2 W1 C4 O4 141(8) . . . . ?
C111 P1 C101 C106 -9.6(6) . . . . ?
C131 P1 C101 C106 -122.6(5) . . . . ?
W1 P1 C101 C106 116.4(5) . . . . ?
C111 P1 C101 C102 172.0(4) . . . . ?
C131 P1 C101 C102 59.1(5) . . . . ?
W1 P1 C101 C102 -61.9(4) . . . . ?
C106 C101 C102 C103 1.5(9) . . . . ?
P1 C101 C102 C103 179.9(5) . . . . ?
C101 C102 C103 C104 -1.0(10) . . . . ?
C102 C103 C104 C105 1.0(11) . . . . ?
C103 C104 C105 C106 -1.3(11) . . . . ?
C102 C101 C106 C105 -1.9(9) . . . . ?
P1 C101 C106 C105 179.8(5) . . . . ?
C104 C105 C106 C101 1.8(10) . . . . ?
C101 P1 C111 C116 -125.6(5) . . . . ?
C131 P1 C111 C116 -14.7(5) . . . . ?
W1 P1 C111 C116 106.9(5) . . . . ?
C101 P1 C111 C112 63.1(5) . . . . ?
C131 P1 C111 C112 174.0(4) . . . . ?
W1 P1 C111 C112 -64.4(5) . . . . ?
C116 C111 C112 C113 2.8(9) . . . . ?
P1 C111 C112 C113 174.3(5) . . . . ?
C111 C112 C113 C114 -3.2(10) . . . . ?
C112 C113 C114 C115 1.7(11) . . . . ?
C113 C114 C115 C116 0.2(11) . . . . ?
C112 C111 C116 C115 -0.9(9) . . . . ?
P1 C111 C116 C115 -172.2(5) . . . . ?
C114 C115 C116 C111 -0.6(10) . . . . ?
C101 P1 C131 C132 34.3(5) . . . . ?
C111 P1 C131 C132 -78.0(4) . . . . ?
W1 P1 C131 C132 158.7(4) . . . . ?
C101 P1 C131 C231 -135.4(4) . . . . ?
C111 P1 C131 C231 112.3(4) . . . . ?
W1 P1 C131 C231 -11.1(4) . . . . ?
C231 C131 C132 S1 -170.1(4) . . . . ?
P1 C131 C132 S1 20.6(6) . . . . ?
C231 C131 C132 S2 8.1(7) . . . . ?
P1 C131 C132 S2 -161.1(3) . . . . ?
C133 S1 C132 C131 -174.4(5) . . . . ?
C133 S1 C132 S2 7.2(3) . . . . ?
C135 S2 C132 C131 173.6(5) . . . . ?
C135 S2 C132 S1 -8.0(3) . . . . ?
C132 S1 C133 C135 -3.3(6) . . . . ?
C132 S1 C133 C134 175.0(5) . . . . ?
C134 C133 C135 C136 1.4(12) . . . . ?
S1 C133 C135 C136 179.4(6) . . . . ?
C134 C133 C135 S2 179.9(6) . . . . ?
S1 C133 C135 S2 -2.0(7) . . . . ?
C132 S2 C135 C133 6.3(6) . . . . ?
C132 S2 C135 C136 -175.0(5) . . . . ?
C231 P2 C201 C202 10.6(6) . . . . ?
C211 P2 C201 C202 -105.3(5) . . . . ?
W1 P2 C201 C202 129.2(5) . . . . ?
C231 P2 C201 C206 -168.5(5) . . . . ?
C211 P2 C201 C206 75.6(6) . . . . ?
W1 P2 C201 C206 -49.9(6) . . . . ?
C206 C201 C202 C203 0.4(10) . . . . ?
P2 C201 C202 C203 -178.7(5) . . . . ?
C201 C202 C203 C204 0.0(11) . . . . ?
C202 C203 C204 C205 -0.9(13) . . . . ?
C203 C204 C205 C206 1.3(14) . . . . ?
C204 C205 C206 C201 -0.9(13) . . . . ?
C202 C201 C206 C205 0.0(11) . . . . ?
P2 C201 C206 C205 179.1(6) . . . . ?
C231 P2 C211 C216 -112.2(6) . . . . ?
C201 P2 C211 C216 -0.2(6) . . . . ?
W1 P2 C211 C216 126.6(5) . . . . ?
C231 P2 C211 C212 74.8(6) . . . . ?
C201 P2 C211 C212 -173.2(6) . . . . ?
W1 P2 C211 C212 -46.5(6) . . . . ?
C216 C211 C212 C213 1.2(12) . . . . ?
P2 C211 C212 C213 174.5(7) . . . . ?
C211 C212 C213 C214 -3.2(15) . . . . ?
C212 C213 C214 C215 4.5(15) . . . . ?
C213 C214 C215 C216 -3.7(14) . . . . ?
C212 C211 C216 C215 -0.4(10) . . . . ?
P2 C211 C216 C215 -173.5(5) . . . . ?
C214 C215 C216 C211 1.7(12) . . . . ?
C132 C131 C231 C232 48.8(7) . . . . ?
P1 C131 C231 C232 -141.5(4) . . . . ?
C132 C131 C231 P2 -135.9(4) . . . . ?
P1 C131 C231 P2 33.8(5) . . . . ?
C201 P2 C231 C232 -101.0(5) . . . . ?
C211 P2 C231 C232 10.2(5) . . . . ?
W1 P2 C231 C232 135.0(4) . . . . ?
C201 P2 C231 C131 83.9(4) . . . . ?
C211 P2 C231 C131 -164.9(4) . . . . ?
W1 P2 C231 C131 -40.1(4) . . . . ?
C131 C231 C232 S4 -165.1(4) . . . . ?
P2 C231 C232 S4 20.2(7) . . . . ?
C131 C231 C232 S3 12.8(7) . . . . ?
P2 C231 C232 S3 -161.9(3) . . . . ?
C235 S4 C232 C231 176.2(5) . . . . ?
C235 S4 C232 S3 -1.9(3) . . . . ?
C233 S3 C232 C231 -175.9(5) . . . . ?
C233 S3 C232 S4 2.3(3) . . . . ?
C232 S3 C233 C235 -2.0(5) . . . . ?
C232 S3 C233 C234 176.7(4) . . . . ?
C234 C233 C235 C236 2.1(10) . . . . ?
S3 C233 C235 C236 -179.3(5) . . . . ?
C234 C233 C235 S4 -177.6(5) . . . . ?
S3 C233 C235 S4 1.0(6) . . . . ?
C232 S4 C235 C233 0.6(5) . . . . ?
C232 S4 C235 C236 -179.1(5) . . . . ?
